data_4502534
loop_
_publ_author_name
'Zhang, Jian-Yong'
'Cheng, Ai-Ling'
'Sun, Qian'
'Yue, Qi'
'Gao, En-Qing'

_publ_section_title
;
 Syntheses, Structures, and Properties of Honeycomb and Square Grid
 Coordination Polymers with In Situ Formed
 5-(2&#x2032;-Pyrimidyl)tetrazolate
;
_journal_issue 7
_journal_name_full 'Crystal Growth &amp; Design'
_journal_page_first 2908
_journal_paper_doi 10.1021/cg9013398
_journal_volume 10
_journal_year 2010
_chemical_formula_sum 'C10 H6 Cd N12'
_chemical_formula_weight 406.67
_chemical_name_systematic
; 
 ? 
;
_space_group_IT_number 141
_symmetry_cell_setting tetragonal
_symmetry_space_group_name_Hall '-I 4bd 2'
_symmetry_space_group_name_H-M 'I 41/a m d :2'
_atom_sites_solution_hydrogens geom
_atom_sites_solution_primary direct
_atom_sites_solution_secondary difmap
_audit_creation_method SHELXL-97
_cell_angle_alpha 90.00
_cell_angle_beta 90.00
_cell_angle_gamma 90.00
_cell_formula_units_Z 4
_cell_length_a 6.4690(3)
_cell_length_b 6.4690(3)
_cell_length_c 32.806(3)
_cell_measurement_reflns_used 3642
_cell_measurement_temperature 273(2)
_cell_measurement_theta_max 27.47
_cell_measurement_theta_min 2.48
_cell_volume 1372.86(15)
_computing_cell_refinement 'Bruker SMART'
_computing_data_collection 'Bruker SMART'
_computing_data_reduction 'Bruker SHELXTL'
_computing_molecular_graphics 'Bruker SHELXTL'
_computing_publication_material 'Bruker SHELXTL'
_computing_structure_refinement 'Bruker SHELXTL'
_computing_structure_solution 'Bruker SHELXTL'
_diffrn_ambient_temperature 273(2)
_diffrn_measured_fraction_theta_full 1.000
_diffrn_measured_fraction_theta_max 1.000
_diffrn_measurement_device_type 'CCD area detector'
_diffrn_measurement_method 'phi and omega scans'
_diffrn_radiation_monochromator graphite
_diffrn_radiation_source 'fine-focus sealed tube'
_diffrn_radiation_type MoK\a
_diffrn_radiation_wavelength 0.71073
_diffrn_reflns_av_R_equivalents 0.0155
_diffrn_reflns_av_sigmaI/netI 0.0098
_diffrn_reflns_limit_h_max 8
_diffrn_reflns_limit_h_min -8
_diffrn_reflns_limit_k_max 8
_diffrn_reflns_limit_k_min -4
_diffrn_reflns_limit_l_max 42
_diffrn_reflns_limit_l_min -37
_diffrn_reflns_number 3995
_diffrn_reflns_theta_full 27.47
_diffrn_reflns_theta_max 27.47
_diffrn_reflns_theta_min 2.48
_exptl_absorpt_coefficient_mu 1.612
_exptl_absorpt_correction_T_max 0.8554
_exptl_absorpt_correction_T_min 0.6886
_exptl_absorpt_correction_type multi-scan
_exptl_crystal_colour colorless
_exptl_crystal_density_diffrn 1.968
_exptl_crystal_density_method 'not measured'
_exptl_crystal_description block
_exptl_crystal_F_000 792
_exptl_crystal_size_max 0.25
_exptl_crystal_size_mid 0.20
_exptl_crystal_size_min 0.10
_refine_diff_density_max 0.286
_refine_diff_density_min -0.212
_refine_diff_density_rms 0.058
_refine_ls_extinction_coef 0.0112(5)
_refine_ls_extinction_expression Fc^*^=kFc[1+0.001xFc^2^\l^3^/sin(2\q)]^-1/4^
_refine_ls_extinction_method SHELXL
_refine_ls_goodness_of_fit_ref 1.161
_refine_ls_hydrogen_treatment constr
_refine_ls_matrix_type full
_refine_ls_number_parameters 40
_refine_ls_number_reflns 470
_refine_ls_number_restraints 0
_refine_ls_restrained_S_all 1.161
_refine_ls_R_factor_all 0.0146
_refine_ls_R_factor_gt 0.0143
_refine_ls_shift/su_max 0.001
_refine_ls_shift/su_mean 0.000
_refine_ls_structure_factor_coef Fsqd
_refine_ls_weighting_details 'calc w=1/[\s^2^(Fo^2^)+(0.0120P)^2^+1.8019P] where P=(Fo^2^+2Fc^2^)/3'
_refine_ls_weighting_scheme calc
_refine_ls_wR_factor_gt 0.0345
_refine_ls_wR_factor_ref 0.0347
_reflns_number_gt 463
_reflns_number_total 470
_reflns_threshold_expression >2sigma(I)
_cod_data_source_file cg9013398_si_008.cif
_cod_data_source_block 2alpha
_cod_depositor_comments
;
The following automatic conversions were performed:

'_symmetry_cell_setting' value 'Tetragonal' changed to 'tetragonal'
according to /home/saulius/struct/CIF-dictionaries/cif_core.dic
dictionary named 'cif_core.dic' version 2.4.2 from 2011-04-26.

Automatic conversion script
Id: cif_fix_values 1715 2011-07-08 13:25:40Z adriana 
;
_cod_original_cell_volume 1372.86(16)
_cod_original_sg_symbol_H-M I4(1)/amd
_cod_database_code 4502534

loop_
_symmetry_equiv_pos_as_xyz
'x, y, z'
'-x+1/2, -y, z+1/2'
'-y+1/4, x+3/4, z+1/4'
'y+1/4, -x+1/4, z+3/4'
'-x+1/2, y, -z+1/2'
'x, -y, -z'
'y+1/4, x+3/4, -z+1/4'
'-y+1/4, -x+1/4, -z+3/4'
'x+1/2, y+1/2, z+1/2'
'-x+1, -y+1/2, z+1'
'-y+3/4, x+5/4, z+3/4'
'y+3/4, -x+3/4, z+5/4'
'-x+1, y+1/2, -z+1'
'x+1/2, -y+1/2, -z+1/2'
'y+3/4, x+5/4, -z+3/4'
'-y+3/4, -x+3/4, -z+5/4'
'-x, -y, -z'
'x-1/2, y, -z-1/2'
'y-1/4, -x-3/4, -z-1/4'
'-y-1/4, x-1/4, -z-3/4'
'x-1/2, -y, z-1/2'
'-x, y, z'
'-y-1/4, -x-3/4, z-1/4'
'y-1/4, x-1/4, z-3/4'
'-x+1/2, -y+1/2, -z+1/2'
'x, y+1/2, -z'
'y+1/4, -x-1/4, -z+1/4'
'-y+1/4, x+1/4, -z-1/4'
'x, -y+1/2, z'
'-x+1/2, y+1/2, z+1/2'
'-y+1/4, -x-1/4, z+1/4'
'y+1/4, x+1/4, z-1/4'

loop_
_atom_site_label
_atom_site_type_symbol
_atom_site_fract_x
_atom_site_fract_y
_atom_site_fract_z
_atom_site_U_iso_or_equiv
_atom_site_adp_type
_atom_site_occupancy
_atom_site_symmetry_multiplicity
_atom_site_calc_flag
_atom_site_refinement_flags
Cd1 Cd -1.5000 1.2500 0.6250 0.02480(13) Uani 1 8 d S
C1 C -1.5000 0.7500 0.62217(8) 0.0246(5) Uani 1 4 d S
C2 C -1.5000 0.7500 0.66691(8) 0.0246(5) Uani 1 4 d S
C3 C -1.5000 0.9312(4) 0.72556(6) 0.0420(6) Uani 1 2 d S
H3A H -1.5000 1.0557 0.7397 0.050 Uiso 1 2 calc SR
C4 C -1.5000 0.7500 0.74700(10) 0.0453(9) Uani 1 4 d S
H4A H -1.5000 0.7500 0.7753 0.054 Uiso 1 4 calc SR
N1 N -1.5000 0.9190(3) 0.59950(5) 0.0303(4) Uani 1 2 d S
N2 N -1.5000 0.8509(3) 0.56055(5) 0.0381(4) Uani 1 2 d S
N3 N -1.5000 0.9344(3) 0.68477(5) 0.0319(4) Uani 1 2 d S

loop_
_atom_site_aniso_label
_atom_site_aniso_U_11
_atom_site_aniso_U_22
_atom_site_aniso_U_33
_atom_site_aniso_U_23
_atom_site_aniso_U_13
_atom_site_aniso_U_12
Cd1 0.02163(14) 0.02163(14) 0.03114(18) 0.000 0.000 0.000
C1 0.0290(14) 0.0212(12) 0.0238(12) 0.000 0.000 0.000
C2 0.0228(13) 0.0272(14) 0.0237(12) 0.000 0.000 0.000
C3 0.0485(13) 0.0487(14) 0.0289(10) -0.0124(10) 0.000 0.000
C4 0.047(2) 0.067(2) 0.0222(13) 0.000 0.000 0.000
N1 0.0442(10) 0.0249(9) 0.0219(7) 0.0011(7) 0.000 0.000
N2 0.0605(13) 0.0313(10) 0.0224(8) 0.0011(7) 0.000 0.000
N3 0.0381(10) 0.0296(9) 0.0279(8) -0.0051(7) 0.000 0.000

loop_
_atom_type_symbol
_atom_type_description
_atom_type_scat_dispersion_real
_atom_type_scat_dispersion_imag
_atom_type_scat_source
C C 0.0033 0.0016 'International Tables Vol C Tables 4.2.6.8 and 6.1.1.4'
H H 0.0000 0.0000 'International Tables Vol C Tables 4.2.6.8 and 6.1.1.4'
N N 0.0061 0.0033 'International Tables Vol C Tables 4.2.6.8 and 6.1.1.4'
Cd Cd -0.8075 1.2024 'International Tables Vol C Tables 4.2.6.8 and 6.1.1.4'

loop_
_geom_angle_atom_site_label_1
_geom_angle_atom_site_label_2
_geom_angle_atom_site_label_3
_geom_angle
_geom_angle_site_symmetry_1
_geom_angle_site_symmetry_3
N1 Cd1 N1 137.31(8) 20_587 27_256
N1 Cd1 N1 97.61(3) 20_587 .
N1 Cd1 N1 97.61(3) 27_256 .
N1 Cd1 N1 97.61(3) 20_587 10_174
N1 Cd1 N1 97.61(3) 27_256 10_174
N1 Cd1 N1 137.31(8) . 10_174
N1 Cd1 N3 75.40(3) 20_587 .
N1 Cd1 N3 75.40(3) 27_256 .
N1 Cd1 N3 65.19(5) . .
N1 Cd1 N3 157.50(5) 10_174 .
N1 C1 N1 111.5(2) . 10_164
N1 C1 C2 124.23(12) . .
N1 C1 C2 124.23(12) 10_164 .
N3 C2 N3 127.7(3) 10_164 .
N3 C2 C1 116.16(13) 10_164 .
N3 C2 C1 116.16(13) . .
N3 C3 C4 121.8(2) . .
N3 C3 H3A 119.1 . .
C4 C3 H3A 119.1 . .
C3 C4 C3 118.1(3) . 10_164
C3 C4 H4A 121.0 . .
C3 C4 H4A 121.0 10_164 .
C1 N1 N2 105.18(17) . .
C1 N1 Cd1 124.43(13) . .
N2 N1 Cd1 130.39(13) . .
N2 N2 N1 109.05(11) 10_164 .
C2 N3 C3 115.3(2) . .
C2 N3 Cd1 109.99(13) . .
C3 N3 Cd1 134.72(16) . .

loop_
_geom_bond_atom_site_label_1
_geom_bond_atom_site_label_2
_geom_bond_distance
_geom_bond_site_symmetry_2
Cd1 N1 2.2986(18) 20_587
Cd1 N1 2.2986(18) 27_256
Cd1 N1 2.2986(17) .
Cd1 N1 2.2986(17) 10_174
Cd1 N3 2.8309(18) .
C1 N1 1.323(2) .
C1 N1 1.323(2) 10_164
C1 C2 1.468(4) .
C2 N3 1.329(2) 10_164
C2 N3 1.329(2) .
C3 N3 1.338(3) .
C3 C4 1.367(3) .
C3 H3A 0.9300 .
C4 C3 1.367(3) 10_164
C4 H4A 0.9300 .
N1 N2 1.352(2) .
N2 N2 1.305(4) 10_164

loop_
_geom_hbond_atom_site_label_D
_geom_hbond_atom_site_label_H
_geom_hbond_atom_site_label_A
_geom_hbond_distance_DH
_geom_hbond_distance_HA
_geom_hbond_distance_DA
_geom_hbond_angle_DHA
_geom_hbond_site_symmetry_A
C3 H3A N2 0.93 2.72 3.529(3) 145.7 3_475

loop_
_geom_torsion_atom_site_label_1
_geom_torsion_atom_site_label_2
_geom_torsion_atom_site_label_3
_geom_torsion_atom_site_label_4
_geom_torsion
_geom_torsion_site_symmetry_1
_geom_torsion_site_symmetry_4
N1 C1 C2 N3 180.000(1) . 10_164
N1 C1 C2 N3 0.000(1) 10_164 10_164
N1 C1 C2 N3 0.000(1) . .
N1 C1 C2 N3 180.000(1) 10_164 .
N3 C3 C4 C3 0.000(4) . 10_164
N1 C1 N1 N2 0.000(1) 10_164 .
C2 C1 N1 N2 180.000(1) . .
N1 C1 N1 Cd1 180.0 10_164 .
C2 C1 N1 Cd1 0.000(1) . .
N1 Cd1 N1 C1 70.00(3) 20_587 .
N1 Cd1 N1 C1 -70.00(3) 27_256 .
N1 Cd1 N1 C1 180.0 10_174 .
N3 Cd1 N1 C1 0.0 . .
N1 Cd1 N1 N2 -110.00(3) 20_587 .
N1 Cd1 N1 N2 110.00(3) 27_256 .
N1 Cd1 N1 N2 0.000(2) 10_174 .
N3 Cd1 N1 N2 180.000(2) . .
C1 N1 N2 N2 0.000(2) . 10_164
Cd1 N1 N2 N2 180.000(1) . 10_164
N3 C2 N3 C3 0.000(3) 10_164 .
C1 C2 N3 C3 180.000(2) . .
N3 C2 N3 Cd1 180.0 10_164 .
C1 C2 N3 Cd1 0.000(1) . .
C4 C3 N3 C2 0.000(3) . .
C4 C3 N3 Cd1 180.000(2) . .
N1 Cd1 N3 C2 -105.74(3) 20_587 .
N1 Cd1 N3 C2 105.74(3) 27_256 .
N1 Cd1 N3 C2 0.0 . .
N1 Cd1 N3 C2 180.000(1) 10_174 .
N1 Cd1 N3 C3 74.26(3) 20_587 .
N1 Cd1 N3 C3 -74.26(3) 27_256 .
N1 Cd1 N3 C3 180.000(3) . .
N1 Cd1 N3 C3 0.000(3) 10_174 .
